data_4001965
loop_
_publ_author_name
'Ding, Lin'
'Li, Hai-Bin'
'Lei, Ting'
'Ying, Han-Ze'
'Wang, Rui-Bo'
'Zhou, Yan'
'Su, Zhong-Min'
'Pei, Jian'

_publ_section_title
;
 Alkylene-Chain Effect on Microwire Growth and Crystal Packing of
 \p-Moieties
;
_journal_issue 10
_journal_name_full 'Chemistry of Materials'
_journal_page_first 1944
_journal_paper_doi 10.1021/cm300747v
_journal_volume 24
_journal_year 2012
_chemical_formula_sum 'C70 H51 Cl3 N2 O8'
_chemical_formula_weight 1154.48
_chemical_name_systematic
; 
 ? 
;
_space_group_IT_number 14
_symmetry_space_group_name_Hall '-P 2ybc'
_symmetry_space_group_name_H-M 'P 1 21/c 1'
_atom_sites_solution_hydrogens geom
_atom_sites_solution_primary direct
_atom_sites_solution_secondary difmap
_audit_creation_method SHELXL-97
_cell_angle_alpha 90.00
_cell_angle_beta 108.789(5)
_cell_angle_gamma 90.00
_cell_formula_units_Z 4
_cell_length_a 26.823(8)
_cell_length_b 8.243(2)
_cell_length_c 27.085(8)
_cell_measurement_temperature 113(2)
_cell_volume 5669(3)
_computing_structure_refinement 'SHELXL-97 (Sheldrick, 1997)'
_computing_structure_solution 'SHELXS-97 (Sheldrick, 1990)'
_diffrn_ambient_temperature 113(2)
_diffrn_measured_fraction_theta_full 1.000
_diffrn_measured_fraction_theta_max 1.000
_diffrn_radiation_monochromator graphite
_diffrn_radiation_source 'fine-focus sealed tube'
_diffrn_radiation_type MoK\a
_diffrn_radiation_wavelength 0.71073
_diffrn_reflns_av_R_equivalents 0.0676
_diffrn_reflns_av_sigmaI/netI 0.0760
_diffrn_reflns_limit_h_max 31
_diffrn_reflns_limit_h_min -26
_diffrn_reflns_limit_k_max 9
_diffrn_reflns_limit_k_min -9
_diffrn_reflns_limit_l_max 31
_diffrn_reflns_limit_l_min -32
_diffrn_reflns_number 37770
_diffrn_reflns_theta_full 25.02
_diffrn_reflns_theta_max 25.02
_diffrn_reflns_theta_min 1.53
_exptl_absorpt_coefficient_mu 0.224
_exptl_absorpt_correction_T_max 0.9867
_exptl_absorpt_correction_T_min 0.9159
_exptl_crystal_density_diffrn 1.353
_exptl_crystal_density_method 'not measured'
_exptl_crystal_F_000 2400
_exptl_crystal_size_max 0.40
_exptl_crystal_size_mid 0.08
_exptl_crystal_size_min 0.06
_refine_diff_density_max 0.295
_refine_diff_density_min -0.344
_refine_diff_density_rms 0.056
_refine_ls_extinction_method none
_refine_ls_goodness_of_fit_ref 1.185
_refine_ls_hydrogen_treatment mixed
_refine_ls_matrix_type full
_refine_ls_number_parameters 752
_refine_ls_number_reflns 10014
_refine_ls_number_restraints 6
_refine_ls_restrained_S_all 1.190
_refine_ls_R_factor_all 0.1135
_refine_ls_R_factor_gt 0.0841
_refine_ls_shift/su_max 0.000
_refine_ls_shift/su_mean 0.000
_refine_ls_structure_factor_coef Fsqd
_refine_ls_weighting_details 'calc w=1/[\s^2^(Fo^2^)+(0.0492P)^2^+4.3268P] where P=(Fo^2^+2Fc^2^)/3'
_refine_ls_weighting_scheme calc
_refine_ls_wR_factor_gt 0.1603
_refine_ls_wR_factor_ref 0.1730
_reflns_number_gt 7628
_reflns_number_total 10014
_reflns_threshold_expression >2sigma(I)
_cod_data_source_file DFAI-C5.cif
_cod_data_source_block shelx
_cod_database_code 4001965

loop_
_symmetry_equiv_pos_as_xyz
'x, y, z'
'-x, y+1/2, -z+1/2'
'-x, -y, -z'
'x, -y-1/2, z-1/2'

loop_
_atom_site_label
_atom_site_type_symbol
_atom_site_fract_x
_atom_site_fract_y
_atom_site_fract_z
_atom_site_U_iso_or_equiv
_atom_site_adp_type
_atom_site_occupancy
_atom_site_symmetry_multiplicity
_atom_site_calc_flag
_atom_site_refinement_flags
O1 O 0.46370(14) 0.7331(4) 0.50626(10) 0.0618(10) Uani 1 1 d .
O2 O 0.36346(10) 0.3484(3) 0.32896(9) 0.0321(6) Uani 1 1 d .
O3 O 0.29898(11) 0.3012(3) 0.15156(10) 0.0345(7) Uani 1 1 d .
O4 O 0.24339(13) 0.5953(4) -0.04311(10) 0.0505(8) Uani 1 1 d .
O5 O 0.02531(10) -0.1023(3) 0.15498(10) 0.0348(7) Uani 1 1 d .
O6 O 0.09698(10) -0.1021(3) 0.33231(10) 0.0366(7) Uani 1 1 d .
O7 O 0.06255(12) -0.1595(3) 0.52840(10) 0.0435(8) Uani 1 1 d .
O8 O -0.17125(13) -0.1093(4) -0.02162(11) 0.0598(10) Uani 1 1 d .
N1 N 0.32708(12) 0.2890(4) 0.24124(11) 0.0272(7) Uani 1 1 d .
N2 N 0.07296(12) -0.0936(4) 0.24284(11) 0.0284(7) Uani 1 1 d .
C1 C 0.35479(14) 0.3844(4) 0.28321(14) 0.0271(9) Uani 1 1 d .
C2 C 0.37030(14) 0.5339(4) 0.26075(13) 0.0252(8) Uani 1 1 d .
C3 C 0.39355(14) 0.6747(4) 0.28634(14) 0.0258(8) Uani 1 1 d .
C4 C 0.39848(14) 0.8026(4) 0.25377(14) 0.0243(8) Uani 1 1 d .
C5 C 0.42487(15) 0.9626(4) 0.26704(14) 0.0275(9) Uani 1 1 d .
C6 C 0.45201(14) 1.0427(4) 0.31240(15) 0.0292(9) Uani 1 1 d .
H6 H 0.4554 0.9965 0.3455 0.035 Uiso 1 1 calc R
C7 C 0.47473(15) 1.1951(5) 0.30864(16) 0.0343(10) Uani 1 1 d .
H7 H 0.4933 1.2507 0.3399 0.041 Uiso 1 1 calc R
C8 C 0.47110(16) 1.2665(5) 0.26164(16) 0.0348(10) Uani 1 1 d .
H8 H 0.4868 1.3694 0.2609 0.042 Uiso 1 1 calc R
C9 C 0.44385(15) 1.1857(5) 0.21427(15) 0.0321(9) Uani 1 1 d .
C10 C 0.43888(16) 1.2361(5) 0.16263(16) 0.0349(10) Uani 1 1 d .
H10 H 0.4539 1.3361 0.1571 0.042 Uiso 1 1 calc R
C11 C 0.41250(16) 1.1414(5) 0.12075(15) 0.0348(10) Uani 1 1 d .
H11 H 0.4094 1.1785 0.0867 0.042 Uiso 1 1 calc R
C12 C 0.38968(15) 0.9906(5) 0.12617(15) 0.0314(9) Uani 1 1 d .
H12 H 0.3721 0.9271 0.0964 0.038 Uiso 1 1 calc R
C13 C 0.39342(14) 0.9374(4) 0.17571(14) 0.0266(8) Uani 1 1 d .
C14 C 0.42075(14) 1.0362(4) 0.21817(14) 0.0258(8) Uani 1 1 d .
C15 C 0.37876(14) 0.7893(4) 0.19794(13) 0.0254(8) Uani 1 1 d .
C16 C 0.35265(14) 0.6502(4) 0.17307(13) 0.0258(8) Uani 1 1 d .
C17 C 0.35037(14) 0.5213(4) 0.20618(14) 0.0258(8) Uani 1 1 d .
C18 C 0.32238(15) 0.3618(5) 0.19326(14) 0.0275(9) Uani 1 1 d .
C19 C 0.41125(14) 0.6925(4) 0.34465(13) 0.0264(8) Uani 1 1 d .
C20 C 0.38536(16) 0.7979(5) 0.36820(14) 0.0325(9) Uani 1 1 d .
H20 H 0.3562 0.8589 0.3472 0.039 Uiso 1 1 calc R
C21 C 0.40159(17) 0.8154(5) 0.42211(15) 0.0395(10) Uani 1 1 d .
H21 H 0.3837 0.8878 0.4379 0.047 Uiso 1 1 calc R
C22 C 0.44420(18) 0.7260(5) 0.45268(15) 0.0405(11) Uani 1 1 d .
C23 C 0.46996(17) 0.6189(5) 0.42966(15) 0.0377(10) Uani 1 1 d .
H23 H 0.4989 0.5570 0.4507 0.045 Uiso 1 1 calc R
C24 C 0.45333(15) 0.6026(5) 0.37612(14) 0.0299(9) Uani 1 1 d .
H24 H 0.4710 0.5286 0.3605 0.036 Uiso 1 1 calc R
C25 C 0.4377(3) 0.8376(7) 0.53153(18) 0.089(2) Uani 1 1 d U
H25A H 0.4439 0.9507 0.5239 0.133 Uiso 1 1 calc R
H25B H 0.4514 0.8194 0.5693 0.133 Uiso 1 1 calc R
H25C H 0.3998 0.8152 0.5189 0.133 Uiso 1 1 calc R
C26 C 0.32521(14) 0.6438(4) 0.11542(13) 0.0262(8) Uani 1 1 d .
C27 C 0.28493(15) 0.7517(5) 0.09199(14) 0.0314(9) Uani 1 1 d .
H27 H 0.2765 0.8348 0.1123 0.038 Uiso 1 1 calc R
C28 C 0.25643(16) 0.7399(5) 0.03873(15) 0.0352(10) Uani 1 1 d .
H28 H 0.2286 0.8136 0.0231 0.042 Uiso 1 1 calc R
C29 C 0.26912(16) 0.6204(5) 0.00907(14) 0.0346(10) Uani 1 1 d .
C30 C 0.31021(17) 0.5144(5) 0.03197(15) 0.0391(10) Uani 1 1 d .
H30 H 0.3196 0.4344 0.0113 0.047 Uiso 1 1 calc R
C31 C 0.33745(16) 0.5246(5) 0.08461(14) 0.0340(10) Uani 1 1 d .
H31 H 0.3649 0.4495 0.1001 0.041 Uiso 1 1 calc R
C32 C 0.1975(2) 0.6887(6) -0.06650(18) 0.0603(14) Uani 1 1 d .
H32A H 0.1715 0.6668 -0.0489 0.090 Uiso 1 1 calc R
H32B H 0.1827 0.6599 -0.1035 0.090 Uiso 1 1 calc R
H32C H 0.2067 0.8043 -0.0633 0.090 Uiso 1 1 calc R
C33 C 0.29907(14) 0.1394(4) 0.24546(15) 0.0287(9) Uani 1 1 d .
H33A H 0.3172 0.0860 0.2792 0.034 Uiso 1 1 calc R
H33B H 0.2995 0.0639 0.2172 0.034 Uiso 1 1 calc R
C34 C 0.24233(14) 0.1757(4) 0.24167(15) 0.0310(9) Uani 1 1 d .
H34A H 0.2250 0.2358 0.2090 0.037 Uiso 1 1 calc R
H34B H 0.2420 0.2459 0.2712 0.037 Uiso 1 1 calc R
C35 C 0.21123(15) 0.0212(5) 0.24247(16) 0.0330(9) Uani 1 1 d .
H35A H 0.2296 -0.0406 0.2745 0.040 Uiso 1 1 calc R
H35B H 0.2108 -0.0469 0.2122 0.040 Uiso 1 1 calc R
C36 C 0.15425(15) 0.0521(5) 0.24074(16) 0.0322(9) Uani 1 1 d .
H36A H 0.1541 0.1141 0.2720 0.039 Uiso 1 1 calc R
H36B H 0.1357 0.1171 0.2095 0.039 Uiso 1 1 calc R
C37 C 0.12593(14) -0.1084(5) 0.23901(15) 0.0291(9) Uani 1 1 d .
H37A H 0.1235 -0.1643 0.2060 0.035 Uiso 1 1 calc R
H37B H 0.1473 -0.1775 0.2680 0.035 Uiso 1 1 calc R
C38 C 0.02669(15) -0.0936(4) 0.20012(14) 0.0288(9) Uani 1 1 d .
C39 C -0.01756(15) -0.0804(5) 0.22254(14) 0.0276(9) Uani 1 1 d .
C40 C -0.07193(14) -0.0730(4) 0.19681(14) 0.0257(8) Uani 1 1 d .
C41 C -0.10260(14) -0.0508(4) 0.22957(14) 0.0254(8) Uani 1 1 d .
C42 C -0.15902(15) -0.0065(4) 0.21603(14) 0.0264(8) Uani 1 1 d .
C43 C -0.19867(15) 0.0300(5) 0.17066(15) 0.0317(9) Uani 1 1 d .
H43 H -0.1942 0.0122 0.1377 0.038 Uiso 1 1 calc R
C44 C -0.24638(16) 0.0950(5) 0.17419(15) 0.0331(9) Uani 1 1 d .
H44 H -0.2738 0.1206 0.1429 0.040 Uiso 1 1 calc R
C45 C -0.25436(15) 0.1222(5) 0.22101(15) 0.0318(9) Uani 1 1 d .
H45 H -0.2867 0.1676 0.2217 0.038 Uiso 1 1 calc R
C46 C -0.21446(15) 0.0826(4) 0.26869(15) 0.0291(9) Uani 1 1 d .
C47 C -0.21544(16) 0.1085(5) 0.31997(15) 0.0331(9) Uani 1 1 d .
H47 H -0.2463 0.1508 0.3251 0.040 Uiso 1 1 calc R
C48 C -0.17237(16) 0.0734(5) 0.36244(15) 0.0334(10) Uani 1 1 d .
H48 H -0.1744 0.0899 0.3965 0.040 Uiso 1 1 calc R
C49 C -0.12485(15) 0.0129(4) 0.35687(15) 0.0301(9) Uani 1 1 d .
H49 H -0.0953 -0.0093 0.3867 0.036 Uiso 1 1 calc R
C50 C -0.12242(15) -0.0128(4) 0.30726(14) 0.0261(8) Uani 1 1 d .
C51 C -0.16801(15) 0.0191(4) 0.26421(14) 0.0266(8) Uani 1 1 d .
C52 C -0.08017(14) -0.0538(4) 0.28526(14) 0.0262(8) Uani 1 1 d .
C53 C -0.02608(15) -0.0735(4) 0.31033(14) 0.0271(9) Uani 1 1 d .
C54 C 0.00472(15) -0.0805(5) 0.27732(14) 0.0278(9) Uani 1 1 d .
C55 C 0.06303(15) -0.0929(5) 0.29014(14) 0.0292(9) Uani 1 1 d .
C56 C -0.00385(15) -0.0906(5) 0.36825(14) 0.0278(9) Uani 1 1 d .
C57 C -0.02072(16) -0.2195(5) 0.39231(14) 0.0316(9) Uani 1 1 d .
H57 H -0.0469 -0.2913 0.3716 0.038 Uiso 1 1 calc R
C58 C -0.00026(16) -0.2454(5) 0.44568(15) 0.0316(9) Uani 1 1 d .
H58 H -0.0123 -0.3340 0.4613 0.038 Uiso 1 1 calc R
C59 C 0.03786(16) -0.1412(5) 0.47607(14) 0.0312(9) Uani 1 1 d .
C60 C 0.05427(16) -0.0098(5) 0.45278(15) 0.0347(10) Uani 1 1 d .
H60 H 0.0799 0.0629 0.4737 0.042 Uiso 1 1 calc R
C61 C 0.03374(15) 0.0161(5) 0.39944(14) 0.0312(9) Uani 1 1 d .
H61 H 0.0452 0.1064 0.3841 0.037 Uiso 1 1 calc R
C62 C 0.0481(2) -0.2997(5) 0.55286(16) 0.0478(12) Uani 1 1 d .
H62A H 0.0101 -0.2984 0.5468 0.072 Uiso 1 1 calc R
H62B H 0.0670 -0.2970 0.5904 0.072 Uiso 1 1 calc R
H62C H 0.0575 -0.3987 0.5379 0.072 Uiso 1 1 calc R
C63 C -0.09715(15) -0.0852(5) 0.13914(14) 0.0275(9) Uani 1 1 d .
C64 C -0.08755(16) 0.0259(5) 0.10503(14) 0.0333(9) Uani 1 1 d .
H64 H -0.0635 0.1121 0.1185 0.040 Uiso 1 1 calc R
C65 C -0.11226(17) 0.0144(5) 0.05178(15) 0.0406(11) Uani 1 1 d .
H65 H -0.1048 0.0912 0.0290 0.049 Uiso 1 1 calc R
C66 C -0.14814(17) -0.1102(5) 0.03162(15) 0.0396(10) Uani 1 1 d .
C67 C -0.15815(16) -0.2235(5) 0.06476(15) 0.0365(10) Uani 1 1 d .
H67 H -0.1823 -0.3095 0.0512 0.044 Uiso 1 1 calc R
C68 C -0.13256(15) -0.2107(5) 0.11818(15) 0.0324(9) Uani 1 1 d .
H68 H -0.1394 -0.2891 0.1409 0.039 Uiso 1 1 calc R
C69 C -0.2098(2) -0.2315(7) -0.04369(18) 0.0771(19) Uani 1 1 d .
H69A H -0.1942 -0.3389 -0.0335 0.116 Uiso 1 1 calc R
H69B H -0.2219 -0.2222 -0.0818 0.116 Uiso 1 1 calc R
H69C H -0.2398 -0.2173 -0.0309 0.116 Uiso 1 1 calc R
C70 C 0.34269(19) 0.3614(6) 0.43099(16) 0.0485(12) Uani 1 1 d .
H70 H 0.3471 0.4257 0.4014 0.058 Uiso 1 1 calc R
Cl1 Cl 0.40355(5) 0.27701(16) 0.46642(5) 0.0597(4) Uani 1 1 d .
Cl2 Cl 0.31982(6) 0.49163(19) 0.47055(5) 0.0761(5) Uani 1 1 d .
Cl3 Cl 0.29600(5) 0.20636(17) 0.40532(5) 0.0639(4) Uani 1 1 d .

loop_
_atom_site_aniso_label
_atom_site_aniso_U_11
_atom_site_aniso_U_22
_atom_site_aniso_U_33
_atom_site_aniso_U_23
_atom_site_aniso_U_13
_atom_site_aniso_U_12
O1 0.079(3) 0.077(2) 0.0197(15) -0.0027(15) 0.0017(16) 0.036(2)
O2 0.0363(17) 0.0349(16) 0.0268(14) 0.0046(12) 0.0124(13) 0.0000(12)
O3 0.0377(17) 0.0371(16) 0.0270(14) -0.0069(13) 0.0082(13) -0.0081(13)
O4 0.054(2) 0.062(2) 0.0255(15) -0.0012(15) -0.0008(15) 0.0003(17)
O5 0.0364(17) 0.0472(17) 0.0248(14) -0.0020(13) 0.0153(13) 0.0010(13)
O6 0.0289(16) 0.0525(18) 0.0271(15) 0.0005(13) 0.0071(13) 0.0014(13)
O7 0.056(2) 0.0487(18) 0.0223(14) 0.0027(13) 0.0070(14) -0.0082(15)
O8 0.063(2) 0.080(2) 0.0269(16) -0.0074(16) 0.0021(16) -0.0218(19)
N1 0.0281(19) 0.0271(17) 0.0267(16) -0.0008(14) 0.0091(14) -0.0049(14)
N2 0.0215(18) 0.0375(19) 0.0276(17) 0.0005(15) 0.0101(14) 0.0006(14)
C1 0.024(2) 0.029(2) 0.030(2) 0.0032(18) 0.0108(17) 0.0031(16)
C2 0.024(2) 0.028(2) 0.0224(18) -0.0018(16) 0.0060(16) -0.0014(16)
C3 0.020(2) 0.031(2) 0.0261(19) 0.0008(17) 0.0063(16) 0.0011(16)
C4 0.021(2) 0.026(2) 0.0258(19) 0.0005(17) 0.0077(16) 0.0022(16)
C5 0.026(2) 0.028(2) 0.029(2) -0.0007(17) 0.0093(18) 0.0001(16)
C6 0.026(2) 0.029(2) 0.031(2) -0.0005(17) 0.0066(18) 0.0028(17)
C7 0.032(2) 0.035(2) 0.035(2) -0.0073(19) 0.0086(19) -0.0043(18)
C8 0.030(2) 0.029(2) 0.047(3) -0.002(2) 0.015(2) -0.0040(18)
C9 0.026(2) 0.030(2) 0.041(2) 0.0017(19) 0.0124(19) -0.0013(17)
C10 0.031(2) 0.033(2) 0.042(2) 0.006(2) 0.014(2) -0.0022(18)
C11 0.035(3) 0.041(2) 0.031(2) 0.0116(19) 0.0155(19) 0.0031(19)
C12 0.034(2) 0.031(2) 0.031(2) 0.0017(18) 0.0127(19) 0.0013(18)
C13 0.022(2) 0.032(2) 0.0264(19) 0.0005(17) 0.0084(17) 0.0034(16)
C14 0.020(2) 0.029(2) 0.030(2) 0.0000(17) 0.0104(17) 0.0015(16)
C15 0.023(2) 0.029(2) 0.0238(19) 0.0003(17) 0.0070(16) 0.0006(16)
C16 0.023(2) 0.031(2) 0.0219(19) -0.0005(17) 0.0058(16) -0.0007(16)
C17 0.024(2) 0.027(2) 0.0263(19) -0.0024(17) 0.0090(17) 0.0004(16)
C18 0.026(2) 0.029(2) 0.028(2) 0.0004(18) 0.0097(18) -0.0003(17)
C19 0.026(2) 0.031(2) 0.0207(18) -0.0003(16) 0.0045(16) -0.0056(17)
C20 0.031(2) 0.040(2) 0.024(2) 0.0016(18) 0.0061(18) 0.0087(19)
C21 0.050(3) 0.043(3) 0.027(2) -0.0030(19) 0.015(2) 0.012(2)
C22 0.053(3) 0.045(3) 0.019(2) 0.0010(19) 0.005(2) 0.008(2)
C23 0.036(3) 0.041(3) 0.030(2) 0.0009(19) 0.0031(19) 0.012(2)
C24 0.031(2) 0.031(2) 0.025(2) -0.0013(17) 0.0047(17) 0.0025(18)
C25 0.127(5) 0.102(4) 0.029(3) -0.007(3) 0.015(3) 0.057(4)
C26 0.026(2) 0.030(2) 0.0217(19) -0.0007(17) 0.0074(17) -0.0050(17)
C27 0.034(2) 0.035(2) 0.026(2) 0.0039(18) 0.0105(18) -0.0006(18)
C28 0.032(2) 0.040(2) 0.032(2) 0.0104(19) 0.0071(19) 0.0070(19)
C29 0.031(2) 0.042(2) 0.025(2) -0.0013(19) 0.0006(18) -0.0070(19)
C30 0.045(3) 0.042(3) 0.028(2) -0.010(2) 0.009(2) 0.000(2)
C31 0.034(2) 0.037(2) 0.029(2) 0.0027(19) 0.0083(19) 0.0038(19)
C32 0.056(3) 0.069(4) 0.038(3) 0.016(3) -0.009(2) -0.003(3)
C33 0.030(2) 0.023(2) 0.033(2) 0.0023(17) 0.0108(18) -0.0022(17)
C34 0.027(2) 0.029(2) 0.038(2) -0.0011(18) 0.0131(19) -0.0012(17)
C35 0.034(2) 0.030(2) 0.038(2) 0.0000(19) 0.016(2) -0.0014(18)
C36 0.032(2) 0.031(2) 0.038(2) -0.0006(18) 0.017(2) -0.0015(18)
C37 0.023(2) 0.034(2) 0.031(2) -0.0039(18) 0.0101(17) -0.0034(17)
C38 0.030(2) 0.027(2) 0.030(2) -0.0025(17) 0.0089(18) -0.0034(17)
C39 0.028(2) 0.032(2) 0.0235(19) -0.0026(17) 0.0096(17) 0.0003(17)
C40 0.025(2) 0.027(2) 0.0247(19) -0.0012(16) 0.0082(17) -0.0020(16)
C41 0.024(2) 0.027(2) 0.0250(19) -0.0022(16) 0.0079(17) -0.0025(16)
C42 0.027(2) 0.027(2) 0.027(2) 0.0007(17) 0.0104(17) -0.0021(16)
C43 0.035(2) 0.033(2) 0.028(2) -0.0006(18) 0.0113(19) -0.0027(18)
C44 0.029(2) 0.037(2) 0.030(2) -0.0002(19) 0.0049(18) -0.0008(18)
C45 0.021(2) 0.034(2) 0.041(2) -0.0049(19) 0.0117(19) -0.0059(17)
C46 0.025(2) 0.027(2) 0.038(2) -0.0002(18) 0.0141(19) -0.0012(17)
C47 0.032(2) 0.035(2) 0.040(2) -0.0026(19) 0.021(2) -0.0021(18)
C48 0.038(3) 0.039(2) 0.029(2) 0.0031(19) 0.018(2) -0.0003(19)
C49 0.030(2) 0.032(2) 0.031(2) -0.0015(18) 0.0124(18) 0.0003(17)
C50 0.030(2) 0.024(2) 0.0265(19) 0.0013(16) 0.0126(18) -0.0029(16)
C51 0.030(2) 0.023(2) 0.030(2) 0.0003(17) 0.0131(18) -0.0044(16)
C52 0.025(2) 0.031(2) 0.0225(19) -0.0015(17) 0.0065(17) -0.0035(16)
C53 0.029(2) 0.027(2) 0.0244(19) 0.0014(17) 0.0078(17) -0.0016(17)
C54 0.025(2) 0.033(2) 0.026(2) 0.0000(17) 0.0098(17) -0.0004(17)
C55 0.031(2) 0.030(2) 0.027(2) 0.0009(17) 0.0111(19) -0.0014(17)
C56 0.029(2) 0.033(2) 0.0230(19) 0.0005(17) 0.0107(17) 0.0020(17)
C57 0.032(2) 0.036(2) 0.028(2) -0.0008(18) 0.0107(18) -0.0023(18)
C58 0.038(2) 0.029(2) 0.032(2) 0.0042(18) 0.0159(19) -0.0025(18)
C59 0.037(2) 0.035(2) 0.0203(19) -0.0031(18) 0.0086(18) 0.0010(19)
C60 0.036(3) 0.037(2) 0.029(2) -0.0010(19) 0.0081(19) -0.0094(19)
C61 0.033(2) 0.038(2) 0.024(2) 0.0009(18) 0.0121(18) -0.0022(18)
C62 0.073(4) 0.046(3) 0.029(2) 0.007(2) 0.022(2) -0.009(2)
C63 0.024(2) 0.033(2) 0.0260(19) -0.0032(17) 0.0092(17) 0.0002(17)
C64 0.031(2) 0.041(2) 0.026(2) -0.0088(19) 0.0069(18) -0.0099(19)
C65 0.040(3) 0.054(3) 0.026(2) -0.001(2) 0.008(2) -0.011(2)
C66 0.038(3) 0.054(3) 0.023(2) -0.010(2) 0.0043(19) -0.005(2)
C67 0.032(2) 0.040(2) 0.034(2) -0.012(2) 0.0065(19) -0.0066(19)
C68 0.033(2) 0.035(2) 0.031(2) -0.0026(18) 0.0136(19) 0.0002(18)
C69 0.081(4) 0.096(4) 0.032(3) -0.013(3) -0.013(3) -0.040(4)
C70 0.056(3) 0.058(3) 0.033(2) 0.009(2) 0.016(2) 0.010(2)
Cl1 0.0547(8) 0.0651(8) 0.0538(7) 0.0090(6) 0.0098(6) 0.0070(6)
Cl2 0.0949(12) 0.0958(11) 0.0471(7) 0.0061(7) 0.0362(8) 0.0317(9)
Cl3 0.0581(9) 0.0822(10) 0.0507(7) 0.0167(7) 0.0164(7) -0.0059(7)

loop_
_atom_type_symbol
_atom_type_description
_atom_type_scat_dispersion_real
_atom_type_scat_dispersion_imag
_atom_type_scat_source
C C 0.0033 0.0016 'International Tables Vol C Tables 4.2.6.8 and 6.1.1.4'
H H 0.0000 0.0000 'International Tables Vol C Tables 4.2.6.8 and 6.1.1.4'
N N 0.0061 0.0033 'International Tables Vol C Tables 4.2.6.8 and 6.1.1.4'
O O 0.0106 0.0060 'International Tables Vol C Tables 4.2.6.8 and 6.1.1.4'
Cl Cl 0.1484 0.1585 'International Tables Vol C Tables 4.2.6.8 and 6.1.1.4'

loop_
_geom_angle_atom_site_label_1
_geom_angle_atom_site_label_2
_geom_angle_atom_site_label_3
_geom_angle
C22 O1 C25 117.2(3)
C29 O4 C32 117.0(4)
C59 O7 C62 116.9(3)
C66 O8 C69 117.1(4)
C1 N1 C18 112.5(3)
C1 N1 C33 124.5(3)
C18 N1 C33 122.5(3)
C55 N2 C38 112.3(3)
C55 N2 C37 123.0(3)
C38 N2 C37 124.4(3)
O2 C1 N1 124.8(3)
O2 C1 C2 128.9(3)
N1 C1 C2 106.3(3)
C3 C2 C17 122.9(3)
C3 C2 C1 128.7(3)
C17 C2 C1 107.9(3)
C2 C3 C4 115.4(3)
C2 C3 C19 123.0(3)
C4 C3 C19 121.6(3)
C3 C4 C15 121.7(3)
C3 C4 C5 130.3(3)
C15 C4 C5 107.9(3)
C6 C5 C14 119.0(3)
C6 C5 C4 135.6(3)
C14 C5 C4 105.3(3)
C5 C6 C7 118.5(4)
C5 C6 H6 120.7
C7 C6 H6 120.7
C8 C7 C6 122.8(4)
C8 C7 H7 118.6
C6 C7 H7 118.6
C7 C8 C9 119.8(4)
C7 C8 H8 120.1
C9 C8 H8 120.1
C14 C9 C8 117.1(4)
C14 C9 C10 115.3(4)
C8 C9 C10 127.5(4)
C11 C10 C9 120.4(4)
C11 C10 H10 119.8
C9 C10 H10 119.8
C10 C11 C12 122.7(4)
C10 C11 H11 118.7
C12 C11 H11 118.7
C13 C12 C11 118.7(4)
C13 C12 H12 120.6
C11 C12 H12 120.6
C12 C13 C14 117.7(3)
C12 C13 C15 135.6(4)
C14 C13 C15 106.5(3)
C9 C14 C13 125.1(3)
C9 C14 C5 122.7(4)
C13 C14 C5 112.1(3)
C16 C15 C4 121.8(3)
C16 C15 C13 130.0(3)
C4 C15 C13 108.1(3)
C15 C16 C17 115.5(3)
C15 C16 C26 122.2(3)
C17 C16 C26 122.1(3)
C16 C17 C2 122.4(3)
C16 C17 C18 129.5(3)
C2 C17 C18 107.6(3)
O3 C18 N1 123.7(3)
O3 C18 C17 130.6(3)
N1 C18 C17 105.7(3)
C20 C19 C24 118.7(3)
C20 C19 C3 120.6(3)
C24 C19 C3 120.8(3)
C19 C20 C21 120.9(4)
C19 C20 H20 119.6
C21 C20 H20 119.6
C22 C21 C20 119.4(4)
C22 C21 H21 120.3
C20 C21 H21 120.3
O1 C22 C21 124.6(4)
O1 C22 C23 115.2(4)
C21 C22 C23 120.2(4)
C24 C23 C22 119.7(4)
C24 C23 H23 120.1
C22 C23 H23 120.1
C23 C24 C19 121.1(4)
C23 C24 H24 119.5
C19 C24 H24 119.5
O1 C25 H25A 109.5
O1 C25 H25B 109.5
H25A C25 H25B 109.5
O1 C25 H25C 109.5
H25A C25 H25C 109.5
H25B C25 H25C 109.5
C27 C26 C31 118.5(3)
C27 C26 C16 120.3(3)
C31 C26 C16 121.1(3)
C26 C27 C28 120.9(4)
C26 C27 H27 119.6
C28 C27 H27 119.6
C29 C28 C27 119.6(4)
C29 C28 H28 120.2
C27 C28 H28 120.2
O4 C29 C28 124.7(4)
O4 C29 C30 115.4(4)
C28 C29 C30 119.9(4)
C31 C30 C29 120.2(4)
C31 C30 H30 119.9
C29 C30 H30 119.9
C30 C31 C26 120.9(4)
C30 C31 H31 119.6
C26 C31 H31 119.6
O4 C32 H32A 109.5
O4 C32 H32B 109.5
H32A C32 H32B 109.5
O4 C32 H32C 109.5
H32A C32 H32C 109.5
H32B C32 H32C 109.5
N1 C33 C34 110.8(3)
N1 C33 H33A 109.5
C34 C33 H33A 109.5
N1 C33 H33B 109.5
C34 C33 H33B 109.5
H33A C33 H33B 108.1
C33 C34 C35 112.0(3)
C33 C34 H34A 109.2
C35 C34 H34A 109.2
C33 C34 H34B 109.2
C35 C34 H34B 109.2
H34A C34 H34B 107.9
C34 C35 C36 113.9(3)
C34 C35 H35A 108.8
C36 C35 H35A 108.8
C34 C35 H35B 108.8
C36 C35 H35B 108.8
H35A C35 H35B 107.7
C37 C36 C35 109.9(3)
C37 C36 H36A 109.7
C35 C36 H36A 109.7
C37 C36 H36B 109.7
C35 C36 H36B 109.7
H36A C36 H36B 108.2
N2 C37 C36 114.4(3)
N2 C37 H37A 108.7
C36 C37 H37A 108.7
N2 C37 H37B 108.7
C36 C37 H37B 108.7
H37A C37 H37B 107.6
O5 C38 N2 124.4(3)
O5 C38 C39 129.8(4)
N2 C38 C39 105.8(3)
C40 C39 C54 123.0(3)
C40 C39 C38 129.4(3)
C54 C39 C38 107.7(3)
C39 C40 C41 114.8(3)
C39 C40 C63 124.5(3)
C41 C40 C63 120.7(3)
C40 C41 C52 122.1(3)
C40 C41 C42 129.4(3)
C52 C41 C42 108.3(3)
C43 C42 C51 118.6(3)
C43 C42 C41 135.1(3)
C51 C42 C41 105.8(3)
C42 C43 C44 118.5(3)
C42 C43 H43 120.7
C44 C43 H43 120.7
C45 C44 C43 122.5(4)
C45 C44 H44 118.8
C43 C44 H44 118.8
C44 C45 C46 120.4(4)
C44 C45 H45 119.8
C46 C45 H45 119.8
C51 C46 C47 116.3(4)
C51 C46 C45 116.0(3)
C47 C46 C45 127.6(3)
C48 C47 C46 121.0(4)
C48 C47 H47 119.5
C46 C47 H47 119.5
C47 C48 C49 121.8(4)
C47 C48 H48 119.1
C49 C48 H48 119.1
C50 C49 C48 118.8(4)
C50 C49 H49 120.6
C48 C49 H49 120.6
C49 C50 C51 118.2(3)
C49 C50 C52 135.1(4)
C51 C50 C52 106.3(3)
C46 C51 C50 123.9(3)
C46 C51 C42 124.0(4)
C50 C51 C42 111.9(3)
C53 C52 C41 122.1(3)
C53 C52 C50 129.8(3)
C41 C52 C50 107.7(3)
C52 C53 C54 115.3(3)
C52 C53 C56 121.4(3)
C54 C53 C56 123.3(3)
C53 C54 C39 122.3(3)
C53 C54 C55 130.1(3)
C39 C54 C55 107.6(3)
O6 C55 N2 124.0(4)
O6 C55 C54 129.5(3)
N2 C55 C54 106.5(3)
C57 C56 C61 118.4(3)
C57 C56 C53 118.8(3)
C61 C56 C53 122.7(3)
C58 C57 C56 121.6(4)
C58 C57 H57 119.2
C56 C57 H57 119.2
C59 C58 C57 119.5(4)
C59 C58 H58 120.3
C57 C58 H58 120.3
O7 C59 C58 124.5(4)
O7 C59 C60 115.9(3)
C58 C59 C60 119.5(3)
C61 C60 C59 120.9(4)
C61 C60 H60 119.5
C59 C60 H60 119.5
C60 C61 C56 119.9(4)
C60 C61 H61 120.0
C56 C61 H61 120.0
O7 C62 H62A 109.5
O7 C62 H62B 109.5
H62A C62 H62B 109.5
O7 C62 H62C 109.5
H62A C62 H62C 109.5
H62B C62 H62C 109.5
C64 C63 C68 117.9(3)
C64 C63 C40 122.4(3)
C68 C63 C40 119.7(3)
C65 C64 C63 121.4(4)
C65 C64 H64 119.3
C63 C64 H64 119.3
C64 C65 C66 119.9(4)
C64 C65 H65 120.1
C66 C65 H65 120.1
O8 C66 C67 124.7(4)
O8 C66 C65 115.4(4)
C67 C66 C65 119.9(4)
C66 C67 C68 119.4(4)
C66 C67 H67 120.3
C68 C67 H67 120.3
C67 C68 C63 121.5(4)
C67 C68 H68 119.2
C63 C68 H68 119.2
O8 C69 H69A 109.5
O8 C69 H69B 109.5
H69A C69 H69B 109.5
O8 C69 H69C 109.5
H69A C69 H69C 109.5
H69B C69 H69C 109.5
Cl1 C70 Cl2 110.8(2)
Cl1 C70 Cl3 110.3(3)
Cl2 C70 Cl3 109.8(3)
Cl1 C70 H70 108.6
Cl2 C70 H70 108.6
Cl3 C70 H70 108.6

loop_
_geom_bond_atom_site_label_1
_geom_bond_atom_site_label_2
_geom_bond_distance
O1 C22 1.376(4)
O1 C25 1.415(5)
O2 C1 1.222(4)
O3 C18 1.209(4)
O4 C29 1.374(4)
O4 C32 1.416(5)
O5 C38 1.213(4)
O6 C55 1.212(4)
O7 C59 1.366(4)
O7 C62 1.445(5)
O8 C66 1.374(5)
O8 C69 1.430(5)
N1 C1 1.385(5)
N1 C18 1.400(4)
N1 C33 1.468(4)
N2 C55 1.390(4)
N2 C38 1.398(5)
N2 C37 1.463(4)
C1 C2 1.491(5)
C2 C3 1.392(5)
C2 C17 1.404(5)
C3 C4 1.408(5)
C3 C19 1.503(5)
C4 C15 1.436(5)
C4 C5 1.486(5)
C5 C6 1.378(5)
C5 C14 1.427(5)
C6 C7 1.415(5)
C6 H6 0.9500
C7 C8 1.377(5)
C7 H7 0.9500
C8 C9 1.421(5)
C8 H8 0.9500
C9 C14 1.399(5)
C9 C10 1.424(5)
C10 C11 1.371(5)
C10 H10 0.9500
C11 C12 1.413(5)
C11 H11 0.9500
C12 C13 1.384(5)
C12 H12 0.9500
C13 C14 1.407(5)
C13 C15 1.470(5)
C15 C16 1.398(5)
C16 C17 1.404(5)
C16 C26 1.497(5)
C17 C18 1.499(5)
C19 C20 1.389(5)
C19 C24 1.389(5)
C20 C21 1.390(5)
C20 H20 0.9500
C21 C22 1.387(6)
C21 H21 0.9500
C22 C23 1.387(5)
C23 C24 1.379(5)
C23 H23 0.9500
C24 H24 0.9500
C25 H25A 0.9800
C25 H25B 0.9800
C25 H25C 0.9800
C26 C27 1.386(5)
C26 C31 1.395(5)
C27 C28 1.402(5)
C27 H27 0.9500
C28 C29 1.381(5)
C28 H28 0.9500
C29 C30 1.387(6)
C30 C31 1.379(5)
C30 H30 0.9500
C31 H31 0.9500
C32 H32A 0.9800
C32 H32B 0.9800
C32 H32C 0.9800
C33 C34 1.522(5)
C33 H33A 0.9900
C33 H33B 0.9900
C34 C35 1.527(5)
C34 H34A 0.9900
C34 H34B 0.9900
C35 C36 1.535(5)
C35 H35A 0.9900
C35 H35B 0.9900
C36 C37 1.518(5)
C36 H36A 0.9900
C36 H36B 0.9900
C37 H37A 0.9900
C37 H37B 0.9900
C38 C39 1.501(5)
C39 C40 1.401(5)
C39 C54 1.410(5)
C40 C41 1.403(5)
C40 C63 1.492(5)
C41 C52 1.433(5)
C41 C42 1.483(5)
C42 C43 1.375(5)
C42 C51 1.417(5)
C43 C44 1.419(5)
C43 H43 0.9500
C44 C45 1.371(5)
C44 H44 0.9500
C45 C46 1.424(5)
C45 H45 0.9500
C46 C51 1.392(5)
C46 C47 1.414(5)
C47 C48 1.373(5)
C47 H47 0.9500
C48 C49 1.421(5)
C48 H48 0.9500
C49 C50 1.383(5)
C49 H49 0.9500
C50 C51 1.416(5)
C50 C52 1.479(5)
C52 C53 1.399(5)
C53 C54 1.400(5)
C53 C56 1.495(5)
C54 C55 1.493(5)
C56 C57 1.396(5)
C56 C61 1.399(5)
C57 C58 1.388(5)
C57 H57 0.9500
C58 C59 1.385(5)
C58 H58 0.9500
C59 C60 1.394(5)
C60 C61 1.387(5)
C60 H60 0.9500
C61 H61 0.9500
C62 H62A 0.9800
C62 H62B 0.9800
C62 H62C 0.9800
C63 C64 1.383(5)
C63 C68 1.395(5)
C64 C65 1.383(5)
C64 H64 0.9500
C65 C66 1.393(6)
C65 H65 0.9500
C66 C67 1.381(6)
C67 C68 1.391(5)
C67 H67 0.9500
C68 H68 0.9500
C69 H69A 0.9800
C69 H69B 0.9800
C69 H69C 0.9800
C70 Cl1 1.749(5)
C70 Cl2 1.761(4)
C70 Cl3 1.767(5)
C70 H70 1.0000

loop_
_geom_torsion_atom_site_label_1
_geom_torsion_atom_site_label_2
_geom_torsion_atom_site_label_3
_geom_torsion_atom_site_label_4
_geom_torsion
C18 N1 C1 O2 179.0(4)
C33 N1 C1 O2 7.2(6)
C18 N1 C1 C2 -0.6(4)
C33 N1 C1 C2 -172.3(3)
O2 C1 C2 C3 -7.3(7)
N1 C1 C2 C3 172.2(4)
O2 C1 C2 C17 -178.7(4)
N1 C1 C2 C17 0.8(4)
C17 C2 C3 C4 -3.3(5)
C1 C2 C3 C4 -173.5(3)
C17 C2 C3 C19 175.3(3)
C1 C2 C3 C19 5.1(6)
C2 C3 C4 C15 2.4(5)
C19 C3 C4 C15 -176.2(3)
C2 C3 C4 C5 -174.2(4)
C19 C3 C4 C5 7.2(6)
C3 C4 C5 C6 -0.8(7)
C15 C4 C5 C6 -177.7(4)
C3 C4 C5 C14 175.6(4)
C15 C4 C5 C14 -1.4(4)
C14 C5 C6 C7 0.1(5)
C4 C5 C6 C7 176.0(4)
C5 C6 C7 C8 -0.3(6)
C6 C7 C8 C9 -0.4(6)
C7 C8 C9 C14 1.3(6)
C7 C8 C9 C10 -175.9(4)
C14 C9 C10 C11 0.6(6)
C8 C9 C10 C11 177.9(4)
C9 C10 C11 C12 -0.7(6)
C10 C11 C12 C13 0.9(6)
C11 C12 C13 C14 -1.0(5)
C11 C12 C13 C15 -175.3(4)
C8 C9 C14 C13 -178.4(4)
C10 C9 C14 C13 -0.8(6)
C8 C9 C14 C5 -1.6(5)
C10 C9 C14 C5 176.0(3)
C12 C13 C14 C9 1.0(6)
C15 C13 C14 C9 176.8(3)
C12 C13 C14 C5 -176.0(3)
C15 C13 C14 C5 -0.2(4)
C6 C5 C14 C9 1.0(5)
C4 C5 C14 C9 -176.1(3)
C6 C5 C14 C13 178.1(3)
C4 C5 C14 C13 1.0(4)
C3 C4 C15 C16 1.4(6)
C5 C4 C15 C16 178.7(3)
C3 C4 C15 C13 -176.0(3)
C5 C4 C15 C13 1.3(4)
C12 C13 C15 C16 -3.2(7)
C14 C13 C15 C16 -177.8(4)
C12 C13 C15 C4 174.0(4)
C14 C13 C15 C4 -0.7(4)
C4 C15 C16 C17 -4.3(5)
C13 C15 C16 C17 172.5(4)
C4 C15 C16 C26 171.0(3)
C13 C15 C16 C26 -12.2(6)
C15 C16 C17 C2 3.4(5)
C26 C16 C17 C2 -171.8(3)
C15 C16 C17 C18 174.9(3)
C26 C16 C17 C18 -0.4(6)
C3 C2 C17 C16 0.4(6)
C1 C2 C17 C16 172.4(3)
C3 C2 C17 C18 -172.7(3)
C1 C2 C17 C18 -0.7(4)
C1 N1 C18 O3 -178.7(4)
C33 N1 C18 O3 -6.7(6)
C1 N1 C18 C17 0.1(4)
C33 N1 C18 C17 172.1(3)
C16 C17 C18 O3 6.7(7)
C2 C17 C18 O3 179.1(4)
C16 C17 C18 N1 -172.0(4)
C2 C17 C18 N1 0.4(4)
C2 C3 C19 C20 -111.4(4)
C4 C3 C19 C20 67.2(5)
C2 C3 C19 C24 67.8(5)
C4 C3 C19 C24 -113.7(4)
C24 C19 C20 C21 1.0(6)
C3 C19 C20 C21 -179.8(4)
C19 C20 C21 C22 -0.1(6)
C25 O1 C22 C21 0.9(7)
C25 O1 C22 C23 -178.4(5)
C20 C21 C22 O1 -179.9(4)
C20 C21 C22 C23 -0.7(7)
O1 C22 C23 C24 179.8(4)
C21 C22 C23 C24 0.6(7)
C22 C23 C24 C19 0.4(6)
C20 C19 C24 C23 -1.2(6)
C3 C19 C24 C23 179.7(4)
C15 C16 C26 C27 -58.8(5)
C17 C16 C26 C27 116.1(4)
C15 C16 C26 C31 124.7(4)
C17 C16 C26 C31 -60.4(5)
C31 C26 C27 C28 1.1(6)
C16 C26 C27 C28 -175.5(3)
C26 C27 C28 C29 -0.9(6)
C32 O4 C29 C28 -6.4(6)
C32 O4 C29 C30 173.0(4)
C27 C28 C29 O4 178.7(4)
C27 C28 C29 C30 -0.7(6)
O4 C29 C30 C31 -177.5(4)
C28 C29 C30 C31 2.0(6)
C29 C30 C31 C26 -1.7(6)
C27 C26 C31 C30 0.1(6)
C16 C26 C31 C30 176.7(4)
C1 N1 C33 C34 90.2(4)
C18 N1 C33 C34 -80.8(4)
N1 C33 C34 C35 176.4(3)
C33 C34 C35 C36 177.9(3)
C34 C35 C36 C37 177.2(3)
C55 N2 C37 C36 -88.9(4)
C38 N2 C37 C36 97.2(4)
C35 C36 C37 N2 173.9(3)
C55 N2 C38 O5 -176.2(4)
C37 N2 C38 O5 -1.7(6)
C55 N2 C38 C39 4.0(4)
C37 N2 C38 C39 178.5(3)
O5 C38 C39 C40 -0.8(7)
N2 C38 C39 C40 179.0(4)
O5 C38 C39 C54 177.7(4)
N2 C38 C39 C54 -2.5(4)
C54 C39 C40 C41 5.6(5)
C38 C39 C40 C41 -176.2(4)
C54 C39 C40 C63 -175.1(4)
C38 C39 C40 C63 3.1(6)
C39 C40 C41 C52 -6.6(5)
C63 C40 C41 C52 174.0(3)
C39 C40 C41 C42 167.0(4)
C63 C40 C41 C42 -12.4(6)
C40 C41 C42 C43 -1.8(7)
C52 C41 C42 C43 172.5(4)
C40 C41 C42 C51 -172.9(4)
C52 C41 C42 C51 1.3(4)
C51 C42 C43 C44 1.3(5)
C41 C42 C43 C44 -169.0(4)
C42 C43 C44 C45 -0.1(6)
C43 C44 C45 C46 -1.1(6)
C44 C45 C46 C51 1.1(5)
C44 C45 C46 C47 177.3(4)
C51 C46 C47 C48 0.5(6)
C45 C46 C47 C48 -175.7(4)
C46 C47 C48 C49 1.3(6)
C47 C48 C49 C50 -0.8(6)
C48 C49 C50 C51 -1.3(5)
C48 C49 C50 C52 171.3(4)
C47 C46 C51 C50 -2.8(5)
C45 C46 C51 C50 173.8(3)
C47 C46 C51 C42 -176.5(3)
C45 C46 C51 C42 0.1(5)
C49 C50 C51 C46 3.3(6)
C52 C50 C51 C46 -171.3(3)
C49 C50 C51 C42 177.7(3)
C52 C50 C51 C42 3.1(4)
C43 C42 C51 C46 -1.3(6)
C41 C42 C51 C46 171.6(3)
C43 C42 C51 C50 -175.7(3)
C41 C42 C51 C50 -2.8(4)
C40 C41 C52 C53 2.2(6)
C42 C41 C52 C53 -172.6(3)
C40 C41 C52 C50 175.3(3)
C42 C41 C52 C50 0.5(4)
C49 C50 C52 C53 -3.0(7)
C51 C50 C52 C53 170.2(4)
C49 C50 C52 C41 -175.3(4)
C51 C50 C52 C41 -2.1(4)
C41 C52 C53 C54 3.6(5)
C50 C52 C53 C54 -167.8(4)
C41 C52 C53 C56 -174.7(3)
C50 C52 C53 C56 13.9(6)
C52 C53 C54 C39 -4.7(6)
C56 C53 C54 C39 173.5(4)
C52 C53 C54 C55 176.9(4)
C56 C53 C54 C55 -4.9(6)
C40 C39 C54 C53 0.1(6)
C38 C39 C54 C53 -178.4(3)
C40 C39 C54 C55 178.8(3)
C38 C39 C54 C55 0.3(4)
C38 N2 C55 O6 175.6(4)
C37 N2 C55 O6 1.0(6)
C38 N2 C55 C54 -3.9(4)
C37 N2 C55 C54 -178.5(3)
C53 C54 C55 O6 1.2(7)
C39 C54 C55 O6 -177.4(4)
C53 C54 C55 N2 -179.3(4)
C39 C54 C55 N2 2.1(4)
C52 C53 C56 C57 59.7(5)
C54 C53 C56 C57 -118.5(4)
C52 C53 C56 C61 -121.1(4)
C54 C53 C56 C61 60.7(5)
C61 C56 C57 C58 -1.5(6)
C53 C56 C57 C58 177.7(4)
C56 C57 C58 C59 0.0(6)
C62 O7 C59 C58 1.3(6)
C62 O7 C59 C60 -176.9(4)
C57 C58 C59 O7 -176.7(4)
C57 C58 C59 C60 1.4(6)
O7 C59 C60 C61 176.9(4)
C58 C59 C60 C61 -1.3(6)
C59 C60 C61 C56 -0.2(6)
C57 C56 C61 C60 1.6(6)
C53 C56 C61 C60 -177.6(4)
C39 C40 C63 C64 -61.7(5)
C41 C40 C63 C64 117.6(4)
C39 C40 C63 C68 119.5(4)
C41 C40 C63 C68 -61.2(5)
C68 C63 C64 C65 0.2(6)
C40 C63 C64 C65 -178.5(4)
C63 C64 C65 C66 0.8(6)
C69 O8 C66 C67 2.4(7)
C69 O8 C66 C65 -177.7(4)
C64 C65 C66 O8 178.8(4)
C64 C65 C66 C67 -1.3(7)
O8 C66 C67 C68 -179.4(4)
C65 C66 C67 C68 0.7(6)
C66 C67 C68 C63 0.3(6)
C64 C63 C68 C67 -0.8(6)
C40 C63 C68 C67 178.0(4)
